data_7155432
loop_
_publ_author_name
'Mohan Raj, Radhakrishnan'
'Balasubramanian, Kalpattu K.'
'Easwaramoorthy, Deivanayagam'

_publ_section_title
;
 Diels-Alder trapping of in situ generated dienes from
 3,4-dihydro-2H-pyran with p-quinone catalysed by p-toluenesulfonic acid.
;
_journal_issue 5
_journal_name_full 'Organic &amp; biomolecular chemistry'
_journal_page_first 1115
_journal_page_last 1121
_journal_paper_doi 10.1039/c6ob02006b
_journal_volume 15
_journal_year 2017
_chemical_formula_moiety 'C16 H16 Cl2 O4'
_chemical_formula_sum 'C16 H16 Cl2 O4'
_chemical_formula_weight 343.19
_space_group_crystal_system monoclinic
_space_group_IT_number 14
_space_group_name_Hall '-P 2ybc'
_space_group_name_H-M_alt 'P 1 21/c 1'
_symmetry_space_group_name_Hall '-P 2ybc'
_symmetry_space_group_name_H-M 'P 1 21/c 1'
_atom_sites_solution_hydrogens geom
_audit_creation_method SHELXL-2016/4
_audit_update_record
;
2016-12-22 deposited with the CCDC.
2017-01-05 downloaded from the CCDC.
;
_cell_angle_alpha 90
_cell_angle_beta 99.315(2)
_cell_angle_gamma 90
_cell_formula_units_Z 4
_cell_length_a 6.8501(5)
_cell_length_b 22.1100(15)
_cell_length_c 9.8260(7)
_cell_measurement_reflns_used 3369
_cell_measurement_temperature 293(2)
_cell_measurement_theta_max 27.499
_cell_measurement_theta_min 2.294
_cell_volume 1468.58(18)
_computing_structure_refinement 'SHELXL-2016/4 (Sheldrick, 2016)'
_diffrn_ambient_temperature 293(2)
_diffrn_measured_fraction_theta_full 1.000
_diffrn_measured_fraction_theta_max 1.000
_diffrn_measurement_device_type 'Bruker SMART APEXII area-detector diffractometer'
_diffrn_measurement_method '\w and \f scans'
_diffrn_radiation_type MoK\a
_diffrn_radiation_wavelength 0.71073
_diffrn_reflns_av_R_equivalents 0.0277
_diffrn_reflns_av_unetI/netI 0.0207
_diffrn_reflns_Laue_measured_fraction_full 1.000
_diffrn_reflns_Laue_measured_fraction_max 1.000
_diffrn_reflns_limit_h_max 8
_diffrn_reflns_limit_h_min -8
_diffrn_reflns_limit_k_max 28
_diffrn_reflns_limit_k_min -27
_diffrn_reflns_limit_l_max 12
_diffrn_reflns_limit_l_min -12
_diffrn_reflns_number 15996
_diffrn_reflns_point_group_measured_fraction_full 1.000
_diffrn_reflns_point_group_measured_fraction_max 1.000
_diffrn_reflns_theta_full 25.242
_diffrn_reflns_theta_max 27.499
_diffrn_reflns_theta_min 2.294
_exptl_absorpt_coefficient_mu 0.458
_exptl_absorpt_correction_T_max 0.832
_exptl_absorpt_correction_T_min 0.742
_exptl_absorpt_correction_type multi-scan
_exptl_absorpt_process_details '(<i>SADABS</i>; Bruker, 2008)'
_exptl_crystal_colour colourless
_exptl_crystal_density_diffrn 1.552
_exptl_crystal_description block
_exptl_crystal_F_000 712
_exptl_crystal_size_max 0.350
_exptl_crystal_size_mid 0.300
_exptl_crystal_size_min 0.250
_refine_diff_density_max 0.255
_refine_diff_density_min -0.348
_refine_diff_density_rms 0.049
_refine_ls_extinction_method none
_refine_ls_goodness_of_fit_ref 1.027
_refine_ls_hydrogen_treatment constr
_refine_ls_matrix_type full
_refine_ls_number_parameters 199
_refine_ls_number_reflns 3369
_refine_ls_number_restraints 0
_refine_ls_restrained_S_all 1.027
_refine_ls_R_factor_all 0.0399
_refine_ls_R_factor_gt 0.0336
_refine_ls_shift/su_max 0.001
_refine_ls_shift/su_mean 0.000
_refine_ls_structure_factor_coef Fsqd
_refine_ls_weighting_details 'w=1/[\s^2^(Fo^2^)+(0.0425P)^2^+0.5884P] where P=(Fo^2^+2Fc^2^)/3'
_refine_ls_weighting_scheme calc
_refine_ls_wR_factor_gt 0.0854
_refine_ls_wR_factor_ref 0.0899
_reflns_Friedel_coverage 0.000
_reflns_number_gt 2918
_reflns_number_total 3369
_reflns_threshold_expression 'I > 2\s(I)'
_cod_data_source_file c6ob02006b2.cif
_cod_data_source_block shelx
_cod_depositor_comments 'Adding full bibliography for 7155432--7155435.cif.'
_cod_database_code 7155432
_shelx_shelxl_version_number 2016/4
_shelx_space_group_comment
;
The symmetry employed for this shelxl refinement is uniquely defined
by the following loop, which should always be used as a source of
symmetry information in preference to the above space-group names.
They are only intended as comments.
;
_shelx_estimated_absorpt_t_min 0.856
_shelx_estimated_absorpt_t_max 0.894

loop_
_space_group_symop_operation_xyz
'x, y, z'
'-x, y+1/2, -z+1/2'
'-x, -y, -z'
'x, -y-1/2, z-1/2'

loop_
_atom_site_label
_atom_site_type_symbol
_atom_site_fract_x
_atom_site_fract_y
_atom_site_fract_z
_atom_site_U_iso_or_equiv
_atom_site_adp_type
_atom_site_occupancy
_atom_site_site_symmetry_order
_atom_site_calc_flag
_atom_site_refinement_flags_posn
_atom_site_refinement_flags_adp
C1 C 0.5441(2) 0.10954(6) 0.80439(14) 0.0272(3) Uani 1 1 d . .
C2 C 0.5729(2) 0.12583(7) 0.95523(15) 0.0338(3) Uani 1 1 d . .
H2 H 0.465571 0.138375 0.995227 0.041 Uiso 1 1 calc R U
C3 C 0.7510(2) 0.12227(7) 1.03077(15) 0.0358(3) Uani 1 1 d . .
C4 C 0.9329(2) 0.10831(7) 0.97034(16) 0.0338(3) Uani 1 1 d . .
C5 C 0.9019(2) 0.09096(7) 0.81863(15) 0.0299(3) Uani 1 1 d . .
H5 H 1.021611 0.100753 0.780325 0.036 Uiso 1 1 calc R U
C6 C 0.8558(2) 0.02292(7) 0.79727(17) 0.0344(3) Uani 1 1 d . .
H6 H 0.966551 -0.001021 0.845041 0.041 Uiso 1 1 calc R U
C7 C 0.8256(2) 0.00895(7) 0.64570(17) 0.0390(4) Uani 1 1 d . .
H7 H 0.865945 -0.028418 0.616813 0.047 Uiso 1 1 calc R U
C8 C 0.7437(2) 0.04804(7) 0.55254(17) 0.0359(3) Uani 1 1 d . .
H8 H 0.715142 0.034902 0.461576 0.043 Uiso 1 1 calc R U
C9 C 0.6927(2) 0.11258(6) 0.58239(14) 0.0278(3) Uani 1 1 d . .
H9 H 0.788191 0.137853 0.544184 0.033 Uiso 1 1 calc R U
C10 C 0.7268(2) 0.12522(6) 0.73838(14) 0.0252(3) Uani 1 1 d . .
C11 C 0.6672(2) 0.00699(7) 0.85387(17) 0.0372(3) Uani 1 1 d . .
H11A H 0.632546 -0.034900 0.832863 0.045 Uiso 1 1 calc R U
H11B H 0.689893 0.011702 0.953326 0.045 Uiso 1 1 calc R U
C12 C 0.3231(2) 0.11715(7) 0.59340(15) 0.0296(3) Uani 1 1 d . .
H12 H 0.309044 0.073042 0.593794 0.035 Uiso 1 1 calc R U
C13 C 0.4856(2) 0.13291(7) 0.50934(15) 0.0299(3) Uani 1 1 d . .
H13 H 0.457480 0.109024 0.424410 0.036 Uiso 1 1 calc R U
C14 C 0.4780(2) 0.19918(8) 0.46430(17) 0.0387(4) Uani 1 1 d . .
H14A H 0.526687 0.224575 0.542998 0.046 Uiso 1 1 calc R U
H14B H 0.563274 0.205018 0.395624 0.046 Uiso 1 1 calc R U
C15 C 0.2679(3) 0.21794(8) 0.40433(18) 0.0433(4) Uani 1 1 d . .
H15A H 0.264024 0.260671 0.381727 0.052 Uiso 1 1 calc R U
H15B H 0.222101 0.195280 0.320725 0.052 Uiso 1 1 calc R U
C16 C 0.1378(3) 0.20522(8) 0.51032(19) 0.0445(4) Uani 1 1 d . .
H16A H 0.184373 0.228187 0.593354 0.053 Uiso 1 1 calc R U
H16B H 0.003604 0.217968 0.475263 0.053 Uiso 1 1 calc R U
O1 O 1.09591(18) 0.10899(6) 1.03963(13) 0.0495(3) Uani 1 1 d . .
O2 O 0.37407(14) 0.13735(4) 0.73615(10) 0.0292(2) Uani 1 1 d . .
O3 O 0.13919(15) 0.14186(5) 0.54284(12) 0.0389(3) Uani 1 1 d . .
O4 O 0.50719(15) 0.04545(5) 0.79430(11) 0.0331(2) Uani 1 1 d . .
CL1 Cl 0.78905(8) 0.13312(3) 1.20754(4) 0.05763(16) Uani 1 1 d . .
CL2 Cl 0.78019(6) 0.20518(2) 0.76522(4) 0.03513(11) Uani 1 1 d . .

loop_
_atom_site_aniso_label
_atom_site_aniso_U_11
_atom_site_aniso_U_22
_atom_site_aniso_U_33
_atom_site_aniso_U_23
_atom_site_aniso_U_13
_atom_site_aniso_U_12
C1 0.0228(7) 0.0308(7) 0.0286(7) 0.0026(5) 0.0063(5) 0.0007(5)
C2 0.0343(8) 0.0393(8) 0.0297(7) 0.0007(6) 0.0115(6) 0.0037(6)
C3 0.0418(9) 0.0396(8) 0.0261(7) -0.0020(6) 0.0056(6) 0.0028(7)
C4 0.0316(8) 0.0334(8) 0.0352(8) 0.0014(6) 0.0014(6) 0.0014(6)
C5 0.0240(7) 0.0322(7) 0.0337(8) -0.0014(6) 0.0056(6) 0.0015(5)
C6 0.0313(8) 0.0297(7) 0.0417(8) 0.0010(6) 0.0045(6) 0.0060(6)
C7 0.0392(9) 0.0335(8) 0.0452(9) -0.0096(7) 0.0098(7) 0.0043(6)
C8 0.0360(8) 0.0385(8) 0.0345(8) -0.0102(6) 0.0093(6) 0.0004(6)
C9 0.0252(7) 0.0315(7) 0.0282(7) -0.0016(5) 0.0091(5) -0.0027(5)
C10 0.0229(7) 0.0243(6) 0.0288(7) -0.0020(5) 0.0053(5) -0.0017(5)
C11 0.0374(9) 0.0301(7) 0.0433(9) 0.0067(6) 0.0043(7) 0.0021(6)
C12 0.0237(7) 0.0340(7) 0.0304(7) 0.0033(6) 0.0024(6) -0.0036(6)
C13 0.0281(7) 0.0363(7) 0.0259(7) 0.0000(6) 0.0063(6) -0.0031(6)
C14 0.0340(8) 0.0435(9) 0.0397(9) 0.0131(7) 0.0090(7) -0.0044(7)
C15 0.0403(9) 0.0468(9) 0.0411(9) 0.0164(7) 0.0016(7) -0.0012(7)
C16 0.0333(9) 0.0492(10) 0.0500(10) 0.0164(8) 0.0042(7) 0.0079(7)
O1 0.0358(7) 0.0645(8) 0.0437(7) 0.0000(6) -0.0071(5) 0.0038(6)
O2 0.0235(5) 0.0366(5) 0.0282(5) 0.0025(4) 0.0064(4) 0.0031(4)
O3 0.0232(5) 0.0491(7) 0.0429(6) 0.0140(5) 0.0014(4) -0.0032(5)
O4 0.0288(5) 0.0307(5) 0.0396(6) 0.0063(4) 0.0047(4) -0.0025(4)
CL1 0.0665(3) 0.0774(4) 0.0274(2) -0.0076(2) 0.00282(19) 0.0068(2)
CL2 0.0376(2) 0.02754(18) 0.0397(2) -0.00453(14) 0.00478(15) -0.00507(14)

loop_
_atom_type_symbol
_atom_type_description
_atom_type_scat_dispersion_real
_atom_type_scat_dispersion_imag
_atom_type_scat_source
C C 0.0033 0.0016 'International Tables Vol C Tables 4.2.6.8 and 6.1.1.4'
H H 0.0000 0.0000 'International Tables Vol C Tables 4.2.6.8 and 6.1.1.4'
O O 0.0106 0.0060 'International Tables Vol C Tables 4.2.6.8 and 6.1.1.4'
Cl Cl 0.1484 0.1585 'International Tables Vol C Tables 4.2.6.8 and 6.1.1.4'

loop_
_geom_angle_atom_site_label_1
_geom_angle_atom_site_label_2
_geom_angle_atom_site_label_3
_geom_angle
O2 C1 O4 106.14(11)
O2 C1 C2 109.55(11)
O4 C1 C2 107.25(11)
O2 C1 C10 111.85(11)
O4 C1 C10 109.78(11)
C2 C1 C10 112.01(12)
C3 C2 C1 119.93(13)
C3 C2 H2 120.0
C1 C2 H2 120.0
C2 C3 C4 122.74(14)
C2 C3 CL1 121.99(12)
C4 C3 CL1 115.27(12)
O1 C4 C3 121.73(15)
O1 C4 C5 121.60(14)
C3 C4 C5 116.63(13)
C4 C5 C10 110.77(11)
C4 C5 C6 111.83(12)
C10 C5 C6 106.68(12)
C4 C5 H5 109.2
C10 C5 H5 109.2
C6 C5 H5 109.2
C7 C6 C11 108.93(13)
C7 C6 C5 109.11(13)
C11 C6 C5 109.96(12)
C7 C6 H6 109.6
C11 C6 H6 109.6
C5 C6 H6 109.6
C8 C7 C6 121.95(14)
C8 C7 H7 119.0
C6 C7 H7 119.0
C7 C8 C9 124.86(14)
C7 C8 H8 117.6
C9 C8 H8 117.6
C8 C9 C10 111.28(12)
C8 C9 C13 114.05(12)
C10 C9 C13 112.89(11)
C8 C9 H9 106.0
C10 C9 H9 106.0
C13 C9 H9 106.0
C5 C10 C9 113.87(11)
C5 C10 C1 107.16(11)
C9 C10 C1 112.09(11)
C5 C10 CL2 106.58(9)
C9 C10 CL2 108.44(9)
C1 C10 CL2 108.44(9)
O4 C11 C6 110.49(12)
O4 C11 H11A 109.6
C6 C11 H11A 109.6
O4 C11 H11B 109.6
C6 C11 H11B 109.6
H11A C11 H11B 108.1
O3 C12 O2 106.59(11)
O3 C12 C13 114.47(12)
O2 C12 C13 111.54(11)
O3 C12 H12 108.0
O2 C12 H12 108.0
C13 C12 H12 108.0
C14 C13 C12 112.39(12)
C14 C13 C9 113.44(12)
C12 C13 C9 112.06(12)
C14 C13 H13 106.1
C12 C13 H13 106.1
C9 C13 H13 106.1
C15 C14 C13 111.04(13)
C15 C14 H14A 109.4
C13 C14 H14A 109.4
C15 C14 H14B 109.4
C13 C14 H14B 109.4
H14A C14 H14B 108.0
C16 C15 C14 108.08(13)
C16 C15 H15A 110.1
C14 C15 H15A 110.1
C16 C15 H15B 110.1
C14 C15 H15B 110.1
H15A C15 H15B 108.4
O3 C16 C15 110.69(14)
O3 C16 H16A 109.5
C15 C16 H16A 109.5
O3 C16 H16B 109.5
C15 C16 H16B 109.5
H16A C16 H16B 108.1
C1 O2 C12 112.32(10)
C12 O3 C16 115.85(12)
C11 O4 C1 116.17(11)

loop_
_geom_bond_atom_site_label_1
_geom_bond_atom_site_label_2
_geom_bond_distance
C1 O2 1.3898(17)
C1 O4 1.4399(17)
C1 C2 1.507(2)
C1 C10 1.5397(18)
C2 C3 1.324(2)
C2 H2 0.9300
C3 C4 1.496(2)
C3 CL1 1.7309(15)
C4 O1 1.2103(19)
C4 C5 1.521(2)
C5 C10 1.5258(19)
C5 C6 1.545(2)
C5 H5 0.9800
C6 C7 1.502(2)
C6 C11 1.528(2)
C6 H6 0.9800
C7 C8 1.317(2)
C7 H7 0.9300
C8 C9 1.509(2)
C8 H8 0.9300
C9 C10 1.5382(19)
C9 C13 1.549(2)
C9 H9 0.9800
C10 CL2 1.8159(14)
C11 O4 1.4350(18)
C11 H11A 0.9700
C11 H11B 0.9700
C12 O3 1.3890(18)
C12 O2 1.4596(17)
C12 C13 1.5300(19)
C12 H12 0.9800
C13 C14 1.529(2)
C13 H13 0.9800
C14 C15 1.522(2)
C14 H14A 0.9700
C14 H14B 0.9700
C15 C16 1.503(2)
C15 H15A 0.9700
C15 H15B 0.9700
C16 O3 1.437(2)
C16 H16A 0.9700
C16 H16B 0.9700

loop_
_geom_torsion_atom_site_label_1
_geom_torsion_atom_site_label_2
_geom_torsion_atom_site_label_3
_geom_torsion_atom_site_label_4
_geom_torsion
O2 C1 C2 C3 -157.45(14)
O4 C1 C2 C3 87.77(17)
C10 C1 C2 C3 -32.7(2)
C1 C2 C3 C4 6.1(2)
C1 C2 C3 CL1 -173.49(11)
C2 C3 C4 O1 175.27(17)
CL1 C3 C4 O1 -5.1(2)
C2 C3 C4 C5 -6.9(2)
CL1 C3 C4 C5 172.74(11)
O1 C4 C5 C10 -147.99(15)
C3 C4 C5 C10 34.17(18)
O1 C4 C5 C6 93.15(18)
C3 C4 C5 C6 -84.69(16)
C4 C5 C6 C7 179.60(12)
C10 C5 C6 C7 58.35(15)
C4 C5 C6 C11 60.20(16)
C10 C5 C6 C11 -61.06(15)
C11 C6 C7 C8 85.88(19)
C5 C6 C7 C8 -34.2(2)
C6 C7 C8 C9 7.4(3)
C7 C8 C9 C10 -6.4(2)
C7 C8 C9 C13 -135.54(16)
C4 C5 C10 C9 176.97(11)
C6 C5 C10 C9 -61.10(15)
C4 C5 C10 C1 -58.48(15)
C6 C5 C10 C1 63.44(14)
C4 C5 C10 CL2 57.46(13)
C6 C5 C10 CL2 179.39(9)
C8 C9 C10 C5 34.39(16)
C13 C9 C10 C5 164.13(12)
C8 C9 C10 C1 -87.47(14)
C13 C9 C10 C1 42.27(16)
C8 C9 C10 CL2 152.85(10)
C13 C9 C10 CL2 -77.41(12)
O2 C1 C10 C5 -178.38(11)
O4 C1 C10 C5 -60.83(14)
C2 C1 C10 C5 58.20(15)
O2 C1 C10 C9 -52.76(15)
O4 C1 C10 C9 64.79(14)
C2 C1 C10 C9 -176.18(12)
O2 C1 C10 CL2 66.92(13)
O4 C1 C10 CL2 -175.53(9)
C2 C1 C10 CL2 -56.51(14)
C7 C6 C11 O4 -65.34(16)
C5 C6 C11 O4 54.18(17)
O3 C12 C13 C14 42.07(18)
O2 C12 C13 C14 -79.05(15)
O3 C12 C13 C9 171.21(12)
O2 C12 C13 C9 50.08(16)
C8 C9 C13 C14 -144.94(13)
C10 C9 C13 C14 86.75(15)
C8 C9 C13 C12 86.48(15)
C10 C9 C13 C12 -41.83(16)
C12 C13 C14 C15 -46.80(18)
C9 C13 C14 C15 -175.22(13)
C13 C14 C15 C16 56.09(19)
C14 C15 C16 O3 -60.85(19)
O4 C1 O2 C12 -56.93(13)
C2 C1 O2 C12 -172.41(11)
C10 C1 O2 C12 62.78(14)
O3 C12 O2 C1 172.43(10)
C13 C12 O2 C1 -61.96(15)
O2 C12 O3 C16 75.41(15)
C13 C12 O3 C16 -48.41(18)
C15 C16 O3 C12 58.67(19)
C6 C11 O4 C1 -53.05(17)
O2 C1 O4 C11 177.79(11)
C2 C1 O4 C11 -65.18(15)
C10 C1 O4 C11 56.74(15)
